data_1507846
loop_
_publ_author_name
'Li, Erwei'
'Zhang, Fan'
'Niu, Shubin'
'Liu, Xingzhong'
'Liu, Gang'
'Che, Yongsheng'

_publ_section_title
;
 A spiro[chroman-3,7'-isochromene]-4,6'(8'H)-dione from the
 Cordyceps-colonizing fungus Fimetariella sp.
;
_journal_issue 13
_journal_name_full 'Organic letters'
_journal_page_first 3320
_journal_page_last 3323
_journal_paper_doi 10.1021/ol3012919
_journal_volume 14
_journal_year 2012
_chemical_formula_sum 'C32 H32 O16'
_chemical_formula_weight 672.58
_chemical_name_systematic
; 
 ? 
;
_space_group_IT_number 15
_symmetry_space_group_name_Hall '-C 2yc'
_symmetry_space_group_name_H-M 'C 1 2/c 1'
_atom_sites_solution_hydrogens geom
_atom_sites_solution_primary direct
_atom_sites_solution_secondary difmap
_audit_creation_method SHELXL-97
_cell_angle_alpha 90.00
_cell_angle_beta 111.161(13)
_cell_angle_gamma 90.00
_cell_formula_units_Z 8
_cell_length_a 28.067(3)
_cell_length_b 10.0691(8)
_cell_length_c 26.044(4)
_cell_measurement_temperature 100(2)
_cell_volume 6864.0(15)
_computing_structure_refinement 'SHELXL-97 (Sheldrick, 1997)'
_computing_structure_solution 'SHELXS-97 (Sheldrick, 1990)'
_diffrn_ambient_temperature 100(2)
_diffrn_measured_fraction_theta_full 0.998
_diffrn_measured_fraction_theta_max 0.998
_diffrn_radiation_monochromator graphite
_diffrn_radiation_source 'fine-focus sealed tube'
_diffrn_radiation_type MoK\a
_diffrn_radiation_wavelength 0.71073
_diffrn_reflns_av_R_equivalents 0.0680
_diffrn_reflns_av_sigmaI/netI 0.1031
_diffrn_reflns_limit_h_max 29
_diffrn_reflns_limit_h_min -34
_diffrn_reflns_limit_k_max 10
_diffrn_reflns_limit_k_min -12
_diffrn_reflns_limit_l_max 29
_diffrn_reflns_limit_l_min -32
_diffrn_reflns_number 16946
_diffrn_reflns_theta_full 26.00
_diffrn_reflns_theta_max 26.00
_diffrn_reflns_theta_min 2.91
_exptl_absorpt_coefficient_mu 0.106
_exptl_absorpt_correction_T_max 0.9958
_exptl_absorpt_correction_T_min 0.9740
_exptl_crystal_density_diffrn 1.302
_exptl_crystal_density_method 'not measured'
_exptl_crystal_F_000 2816
_exptl_crystal_size_max 0.25
_exptl_crystal_size_mid 0.25
_exptl_crystal_size_min 0.04
_platon_squeeze_details
;
;
_refine_diff_density_max 1.042
_refine_diff_density_min -0.630
_refine_diff_density_rms 0.068
_refine_ls_extinction_method none
_refine_ls_goodness_of_fit_ref 1.027
_refine_ls_hydrogen_treatment mixed
_refine_ls_matrix_type full
_refine_ls_number_parameters 454
_refine_ls_number_reflns 6753
_refine_ls_number_restraints 6
_refine_ls_restrained_S_all 1.029
_refine_ls_R_factor_all 0.1174
_refine_ls_R_factor_gt 0.0682
_refine_ls_shift/su_max 0.001
_refine_ls_shift/su_mean 0.000
_refine_ls_structure_factor_coef Fsqd
_refine_ls_weighting_details 'calc w=1/[\s^2^(Fo^2^)+(0.0673P)^2^+0.0000P] where P=(Fo^2^+2Fc^2^)/3'
_refine_ls_weighting_scheme calc
_refine_ls_wR_factor_gt 0.1431
_refine_ls_wR_factor_ref 0.1614
_reflns_number_gt 4197
_reflns_number_total 6753
_reflns_threshold_expression >2sigma(I)
_cod_data_source_file ol3012919_si_002.cif
_cod_data_source_block exp_272
_cod_depositor_comments 'Adding full bibliography for 1507846.cif.'
_cod_original_cell_volume 6863.9(13)
_cod_original_sg_symbol_H-M C2/c
_cod_database_code 1507846

loop_
_symmetry_equiv_pos_as_xyz
'x, y, z'
'-x, y, -z+1/2'
'x+1/2, y+1/2, z'
'-x+1/2, y+1/2, -z+1/2'
'-x, -y, -z'
'x, -y, z-1/2'
'-x+1/2, -y+1/2, -z'
'x+1/2, -y+1/2, z-1/2'

loop_
_atom_site_label
_atom_site_type_symbol
_atom_site_fract_x
_atom_site_fract_y
_atom_site_fract_z
_atom_site_U_iso_or_equiv
_atom_site_adp_type
_atom_site_occupancy
_atom_site_symmetry_multiplicity
_atom_site_calc_flag
_atom_site_refinement_flags
O1 O 0.12227(8) 1.1849(2) 0.13437(8) 0.0171(5) Uani 1 1 d .
O2 O 0.02597(8) 0.7009(2) -0.02712(9) 0.0196(5) Uani 1 1 d .
O3 O 0.11255(8) 0.7697(2) -0.03433(9) 0.0197(5) Uani 1 1 d .
H3 H 0.1422 0.7942 -0.0308 0.030 Uiso 1 1 calc R
O4 O 0.17169(7) 0.9639(2) 0.03065(8) 0.0135(5) Uani 1 1 d .
O5 O 0.12683(8) 1.2538(2) 0.01448(9) 0.0189(5) Uani 1 1 d .
O6 O 0.35986(8) 1.3061(2) 0.16094(8) 0.0137(5) Uani 1 1 d .
O7 O 0.34804(9) 0.9969(2) 0.18430(9) 0.0238(6) Uani 1 1 d .
H7 H 0.3584 0.9186 0.1920 0.036 Uiso 1 1 calc R
O8 O 0.37118(9) 0.8629(2) 0.28319(9) 0.0226(6) Uani 1 1 d .
H8 H 0.3720 0.8309 0.3133 0.034 Uiso 1 1 calc R
O9 O 0.36614(8) 0.9875(2) 0.37222(8) 0.0200(5) Uani 1 1 d .
O10 O 0.00693(8) 1.0755(2) 0.11361(9) 0.0250(6) Uani 1 1 d .
O11 O 0.07634(8) 0.9789(2) 0.17447(8) 0.0194(5) Uani 1 1 d .
O12 O 0.22661(8) 1.5429(2) 0.00287(8) 0.0178(5) Uani 1 1 d .
O13 O 0.29459(9) 1.4456(2) 0.30224(9) 0.0235(6) Uani 1 1 d .
O14 O 0.31323(8) 1.4674(2) 0.22551(8) 0.0182(5) Uani 1 1 d .
C1 C 0.13812(11) 1.1158(3) 0.10514(12) 0.0121(7) Uani 1 1 d .
C2 C 0.11060(11) 0.9979(3) 0.07626(12) 0.0123(7) Uani 1 1 d .
C3 C 0.06436(11) 0.9580(3) 0.08098(12) 0.0146(7) Uani 1 1 d .
C4 C 0.03405(11) 0.8617(3) 0.04577(12) 0.0156(7) Uani 1 1 d .
H4 H 0.0023 0.8371 0.0483 0.019 Uiso 1 1 calc R
C5 C 0.05063(11) 0.8014(3) 0.00664(12) 0.0140(7) Uani 1 1 d .
C6 C 0.09718(12) 0.8360(3) 0.00262(12) 0.0130(7) Uani 1 1 d .
C7 C 0.12670(11) 0.9335(3) 0.03739(12) 0.0131(7) Uani 1 1 d .
C8 C 0.20847(11) 1.0277(3) 0.07820(12) 0.0132(7) Uani 1 1 d .
H8A H 0.2392 1.0510 0.0700 0.016 Uiso 1 1 calc R
H8B H 0.2189 0.9648 0.1095 0.016 Uiso 1 1 calc R
C9 C 0.18688(11) 1.1528(3) 0.09443(12) 0.0111(7) Uani 1 1 d .
C10 C 0.17147(12) 1.2543(3) 0.04656(12) 0.0117(7) Uani 1 1 d .
C11 C 0.21072(11) 1.3446(3) 0.04222(12) 0.0132(7) Uani 1 1 d .
C12 C 0.26128(11) 1.3355(3) 0.08186(12) 0.0110(7) Uani 1 1 d .
C13 C 0.30561(11) 1.3910(3) 0.07500(12) 0.0128(7) Uani 1 1 d .
H13 H 0.3019 1.4410 0.0428 0.015 Uiso 1 1 calc R
C14 C 0.35243(12) 1.3734(3) 0.11352(12) 0.0139(7) Uani 1 1 d .
C15 C 0.31864(11) 1.2548(3) 0.17013(12) 0.0132(7) Uani 1 1 d .
C16 C 0.27070(11) 1.2656(3) 0.13251(12) 0.0111(7) Uani 1 1 d .
C17 C 0.22594(11) 1.2153(3) 0.14562(12) 0.0130(7) Uani 1 1 d .
H17A H 0.2100 1.2896 0.1584 0.016 Uiso 1 1 calc R
H17B H 0.2377 1.1485 0.1755 0.016 Uiso 1 1 calc R
C18 C 0.33265(11) 1.1930(3) 0.22559(12) 0.0125(7) Uani 1 1 d .
C19 C 0.34681(12) 1.0580(3) 0.23028(12) 0.0145(7) Uani 1 1 d .
C20 C 0.35785(11) 0.9939(3) 0.28052(13) 0.0154(7) Uani 1 1 d .
C21 C 0.35499(11) 1.0628(3) 0.32555(12) 0.0138(7) Uani 1 1 d .
C22 C 0.34036(11) 1.1944(3) 0.32106(12) 0.0131(7) Uani 1 1 d .
H22 H 0.3381 1.2400 0.3520 0.016 Uiso 1 1 calc R
C23 C 0.32884(11) 1.2606(3) 0.27081(12) 0.0130(7) Uani 1 1 d .
C24 C 0.04586(12) 1.0135(3) 0.12390(13) 0.0147(7) Uani 1 1 d .
C25 C 0.19821(11) 1.4453(3) -0.00126(12) 0.0124(7) Uani 1 1 d .
C26 C 0.15036(11) 1.4399(3) -0.05196(12) 0.0165(7) Uani 1 1 d .
H26A H 0.1229 1.4878 -0.0451 0.025 Uiso 1 1 calc R
H26B H 0.1402 1.3471 -0.0609 0.025 Uiso 1 1 calc R
H26C H 0.1569 1.4811 -0.0829 0.025 Uiso 1 1 calc R
C27 C 0.40148(12) 1.4218(3) 0.11018(13) 0.0183(7) Uani 1 1 d .
H27A H 0.4162 1.4898 0.1384 0.028 Uiso 1 1 calc R
H27B H 0.3950 1.4599 0.0737 0.028 Uiso 1 1 calc R
H27C H 0.4254 1.3473 0.1163 0.028 Uiso 1 1 calc R
C28 C 0.31069(12) 1.3991(3) 0.26891(13) 0.0151(7) Uani 1 1 d .
C29 C 0.06354(13) 1.0351(4) 0.21916(13) 0.0309(9) Uani 1 1 d .
H29A H 0.0275 1.0178 0.2127 0.046 Uiso 1 1 calc R
H29B H 0.0695 1.1312 0.2209 0.046 Uiso 1 1 calc R
H29C H 0.0849 0.9943 0.2540 0.046 Uiso 1 1 calc R
C30 C -0.02409(12) 0.6677(3) -0.02887(15) 0.0264(9) Uani 1 1 d .
H30A H -0.0393 0.6017 -0.0578 0.040 Uiso 1 1 calc R
H30B H -0.0454 0.7477 -0.0367 0.040 Uiso 1 1 calc R
H30C H -0.0219 0.6309 0.0067 0.040 Uiso 1 1 calc R
C31 C 0.36873(13) 1.0554(3) 0.42138(12) 0.0194(8) Uani 1 1 d .
H31A H 0.3349 1.0899 0.4171 0.029 Uiso 1 1 calc R
H31B H 0.3930 1.1292 0.4282 0.029 Uiso 1 1 calc R
H31C H 0.3801 0.9935 0.4525 0.029 Uiso 1 1 calc R
C32 C 0.29296(13) 1.6019(3) 0.21938(14) 0.0237(8) Uani 1 1 d .
H32A H 0.2915 1.6383 0.1839 0.036 Uiso 1 1 calc R
H32B H 0.3152 1.6575 0.2493 0.036 Uiso 1 1 calc R
H32C H 0.2585 1.6004 0.2208 0.036 Uiso 1 1 calc R
O15 O 0.19809(11) 0.7729(3) -0.06058(11) 0.0447(8) Uani 1 1 d D
H15A H 0.2162(13) 0.750(4) -0.0809(15) 0.067 Uiso 1 1 d D
H15B H 0.2202(12) 0.822(4) -0.0360(13) 0.067 Uiso 1 1 d D
O16 O 0.37429(10) 0.7516(2) 0.16863(11) 0.0321(6) Uani 1 1 d D
H16A H 0.3726(14) 0.6737(18) 0.1796(16) 0.048 Uiso 1 1 d D
H16B H 0.4025(9) 0.765(3) 0.1641(17) 0.048 Uiso 1 1 d D

loop_
_atom_site_aniso_label
_atom_site_aniso_U_11
_atom_site_aniso_U_22
_atom_site_aniso_U_33
_atom_site_aniso_U_23
_atom_site_aniso_U_13
_atom_site_aniso_U_12
O1 0.0189(12) 0.0171(12) 0.0186(12) -0.0026(10) 0.0107(10) 0.0003(9)
O2 0.0167(12) 0.0154(12) 0.0236(13) -0.0074(10) 0.0032(10) -0.0042(9)
O3 0.0172(13) 0.0218(13) 0.0217(13) -0.0076(11) 0.0089(10) -0.0043(10)
O4 0.0124(11) 0.0164(12) 0.0132(11) -0.0023(10) 0.0064(9) -0.0027(9)
O5 0.0121(12) 0.0233(13) 0.0192(12) 0.0042(11) 0.0030(10) -0.0030(10)
O6 0.0153(12) 0.0143(11) 0.0128(11) 0.0017(10) 0.0068(9) -0.0001(9)
O7 0.0453(16) 0.0127(12) 0.0179(12) -0.0001(10) 0.0168(11) 0.0076(11)
O8 0.0436(15) 0.0125(12) 0.0149(12) 0.0037(10) 0.0144(11) 0.0051(11)
O9 0.0336(14) 0.0137(12) 0.0109(12) 0.0001(10) 0.0059(10) 0.0009(10)
O10 0.0192(13) 0.0336(15) 0.0240(13) -0.0009(12) 0.0100(10) 0.0092(11)
O11 0.0212(13) 0.0256(13) 0.0137(12) 0.0032(10) 0.0092(10) 0.0040(10)
O12 0.0174(12) 0.0141(12) 0.0213(12) 0.0054(10) 0.0065(10) -0.0009(10)
O13 0.0357(15) 0.0204(13) 0.0212(13) 0.0015(11) 0.0185(11) 0.0095(11)
O14 0.0253(13) 0.0116(12) 0.0179(12) 0.0017(10) 0.0080(10) 0.0029(10)
C1 0.0134(17) 0.0135(17) 0.0093(16) 0.0054(14) 0.0039(13) 0.0024(13)
C2 0.0167(17) 0.0079(16) 0.0129(16) 0.0014(13) 0.0062(13) -0.0003(12)
C3 0.0153(17) 0.0120(17) 0.0162(17) 0.0038(14) 0.0055(13) 0.0015(13)
C4 0.0109(17) 0.0150(17) 0.0209(18) 0.0061(15) 0.0057(14) -0.0012(13)
C5 0.0139(17) 0.0104(16) 0.0147(17) -0.0003(14) 0.0017(13) 0.0025(13)
C6 0.0157(17) 0.0113(17) 0.0129(16) 0.0009(14) 0.0061(13) 0.0027(13)
C7 0.0123(16) 0.0113(16) 0.0155(17) 0.0043(14) 0.0048(13) -0.0002(13)
C8 0.0127(16) 0.0133(17) 0.0124(16) -0.0004(14) 0.0029(13) -0.0039(13)
C9 0.0108(16) 0.0120(16) 0.0099(16) -0.0009(13) 0.0033(12) -0.0006(12)
C10 0.0157(17) 0.0108(16) 0.0103(16) -0.0012(13) 0.0067(13) -0.0006(13)
C11 0.0143(17) 0.0128(17) 0.0134(16) 0.0001(14) 0.0061(13) -0.0001(13)
C12 0.0189(17) 0.0039(15) 0.0129(16) -0.0018(13) 0.0088(13) -0.0001(12)
C13 0.0154(17) 0.0106(16) 0.0145(16) 0.0025(14) 0.0078(14) 0.0013(13)
C14 0.0229(18) 0.0110(16) 0.0099(16) -0.0007(14) 0.0084(14) -0.0026(14)
C15 0.0169(17) 0.0130(17) 0.0124(16) -0.0021(14) 0.0087(13) -0.0015(13)
C16 0.0171(17) 0.0055(15) 0.0115(16) -0.0025(13) 0.0060(13) -0.0027(12)
C17 0.0171(17) 0.0108(16) 0.0107(16) 0.0015(13) 0.0045(13) 0.0002(13)
C18 0.0107(16) 0.0135(17) 0.0120(16) -0.0012(14) 0.0025(13) -0.0009(13)
C19 0.0182(17) 0.0138(17) 0.0132(17) -0.0021(14) 0.0077(13) -0.0002(13)
C20 0.0167(17) 0.0100(16) 0.0203(18) 0.0019(14) 0.0078(14) 0.0007(13)
C21 0.0162(17) 0.0154(17) 0.0064(16) -0.0004(14) -0.0001(13) 0.0019(13)
C22 0.0138(16) 0.0153(17) 0.0105(16) -0.0039(14) 0.0049(13) -0.0012(13)
C23 0.0143(17) 0.0111(16) 0.0153(17) -0.0037(14) 0.0074(13) -0.0028(13)
C24 0.0138(18) 0.0136(17) 0.0194(18) -0.0015(14) 0.0091(14) -0.0058(13)
C25 0.0157(17) 0.0107(16) 0.0134(16) 0.0008(14) 0.0084(13) 0.0025(13)
C26 0.0191(18) 0.0157(17) 0.0146(17) 0.0033(14) 0.0058(14) -0.0012(14)
C27 0.0164(17) 0.0205(19) 0.0182(18) 0.0043(15) 0.0063(14) 0.0005(14)
C28 0.0137(17) 0.0178(18) 0.0114(16) 0.0001(15) 0.0014(13) -0.0023(14)
C29 0.025(2) 0.053(3) 0.0195(19) -0.0013(19) 0.0133(16) 0.0026(18)
C30 0.0142(18) 0.028(2) 0.033(2) -0.0074(17) 0.0047(16) -0.0087(15)
C31 0.034(2) 0.0189(18) 0.0073(16) -0.0003(14) 0.0096(14) -0.0029(15)
C32 0.034(2) 0.0104(17) 0.029(2) 0.0052(15) 0.0146(16) 0.0077(15)
O15 0.0438(19) 0.0385(18) 0.0372(18) -0.0002(14) -0.0030(14) -0.0107(14)
O16 0.0504(18) 0.0193(14) 0.0280(15) 0.0013(12) 0.0159(13) 0.0069(13)

loop_
_atom_type_symbol
_atom_type_description
_atom_type_scat_dispersion_real
_atom_type_scat_dispersion_imag
_atom_type_scat_source
C C 0.0033 0.0016 'International Tables Vol C Tables 4.2.6.8 and 6.1.1.4'
H H 0.0000 0.0000 'International Tables Vol C Tables 4.2.6.8 and 6.1.1.4'
O O 0.0106 0.0060 'International Tables Vol C Tables 4.2.6.8 and 6.1.1.4'

loop_
_geom_angle_atom_site_label_1
_geom_angle_atom_site_label_2
_geom_angle_atom_site_label_3
_geom_angle
C5 O2 C30 117.5(2)
C6 O3 H3 109.5
C7 O4 C8 113.3(2)
C14 O6 C15 119.2(2)
C19 O7 H7 109.5
C20 O8 H8 109.5
C21 O9 C31 116.9(2)
C24 O11 C29 115.7(2)
C28 O14 C32 115.5(2)
O1 C1 C2 122.3(3)
O1 C1 C9 121.4(3)
C2 C1 C9 116.2(3)
C3 C2 C7 118.5(3)
C3 C2 C1 121.2(3)
C7 C2 C1 119.7(3)
C4 C3 C2 120.3(3)
C4 C3 C24 117.1(3)
C2 C3 C24 122.5(3)
C3 C4 C5 119.7(3)
C3 C4 H4 120.1
C5 C4 H4 120.1
O2 C5 C6 114.3(3)
O2 C5 C4 124.7(3)
C6 C5 C4 120.8(3)
O3 C6 C7 122.7(3)
O3 C6 C5 118.4(3)
C7 C6 C5 118.9(3)
O4 C7 C6 115.7(3)
O4 C7 C2 122.6(3)
C6 C7 C2 121.6(3)
O4 C8 C9 111.9(2)
O4 C8 H8A 109.2
C9 C8 H8A 109.2
O4 C8 H8B 109.2
C9 C8 H8B 109.2
H8A C8 H8B 107.9
C8 C9 C17 110.6(2)
C8 C9 C1 108.6(2)
C17 C9 C1 110.4(2)
C8 C9 C10 110.2(2)
C17 C9 C10 109.6(2)
C1 C9 C10 107.3(2)
O5 C10 C11 124.1(3)
O5 C10 C9 117.7(3)
C11 C10 C9 118.2(3)
C12 C11 C10 119.0(3)
C12 C11 C25 120.2(3)
C10 C11 C25 120.8(3)
C11 C12 C16 120.2(3)
C11 C12 C13 124.5(3)
C16 C12 C13 115.2(3)
C14 C13 C12 120.9(3)
C14 C13 H13 119.6
C12 C13 H13 119.6
C13 C14 O6 122.1(3)
C13 C14 C27 125.9(3)
O6 C14 C27 112.0(3)
C16 C15 O6 121.8(3)
C16 C15 C18 125.6(3)
O6 C15 C18 112.6(2)
C15 C16 C12 120.7(3)
C15 C16 C17 120.1(3)
C12 C16 C17 118.9(3)
C16 C17 C9 109.7(2)
C16 C17 H17A 109.7
C9 C17 H17A 109.7
C16 C17 H17B 109.7
C9 C17 H17B 109.7
H17A C17 H17B 108.2
C23 C18 C19 120.1(3)
C23 C18 C15 122.7(3)
C19 C18 C15 117.0(3)
O7 C19 C20 123.5(3)
O7 C19 C18 117.2(3)
C20 C19 C18 119.3(3)
O8 C20 C21 122.5(3)
O8 C20 C19 117.4(3)
C21 C20 C19 120.1(3)
O9 C21 C22 124.9(3)
O9 C21 C20 114.1(3)
C22 C21 C20 120.9(3)
C21 C22 C23 119.9(3)
C21 C22 H22 120.1
C23 C22 H22 120.1
C18 C23 C22 119.6(3)
C18 C23 C28 124.1(3)
C22 C23 C28 116.2(3)
O10 C24 O11 124.3(3)
O10 C24 C3 124.0(3)
O11 C24 C3 111.6(3)
O12 C25 C11 120.8(3)
O12 C25 C26 116.4(3)
C11 C25 C26 122.8(3)
C25 C26 H26A 109.5
C25 C26 H26B 109.5
H26A C26 H26B 109.5
C25 C26 H26C 109.5
H26A C26 H26C 109.5
H26B C26 H26C 109.5
C14 C27 H27A 109.5
C14 C27 H27B 109.5
H27A C27 H27B 109.5
C14 C27 H27C 109.5
H27A C27 H27C 109.5
H27B C27 H27C 109.5
O13 C28 O14 123.5(3)
O13 C28 C23 123.7(3)
O14 C28 C23 112.8(3)
O11 C29 H29A 109.5
O11 C29 H29B 109.5
H29A C29 H29B 109.5
O11 C29 H29C 109.5
H29A C29 H29C 109.5
H29B C29 H29C 109.5
O2 C30 H30A 109.5
O2 C30 H30B 109.5
H30A C30 H30B 109.5
O2 C30 H30C 109.5
H30A C30 H30C 109.5
H30B C30 H30C 109.5
O9 C31 H31A 109.5
O9 C31 H31B 109.5
H31A C31 H31B 109.5
O9 C31 H31C 109.5
H31A C31 H31C 109.5
H31B C31 H31C 109.5
O14 C32 H32A 109.5
O14 C32 H32B 109.5
H32A C32 H32B 109.5
O14 C32 H32C 109.5
H32A C32 H32C 109.5
H32B C32 H32C 109.5
H15A O15 H15B 100(2)
H16A O16 H16B 111(2)

loop_
_geom_bond_atom_site_label_1
_geom_bond_atom_site_label_2
_geom_bond_distance
O1 C1 1.227(3)
O2 C5 1.355(4)
O2 C30 1.429(4)
O3 C6 1.362(3)
O3 H3 0.8400
O4 C7 1.371(3)
O4 C8 1.445(3)
O5 C10 1.230(3)
O6 C14 1.357(3)
O6 C15 1.365(3)
O7 C19 1.357(3)
O7 H7 0.8400
O8 C20 1.366(4)
O8 H8 0.8400
O9 C21 1.369(3)
O9 C31 1.429(3)
O10 C24 1.202(4)
O11 C24 1.332(4)
O11 C29 1.451(4)
O12 C25 1.245(4)
O13 C28 1.208(4)
O14 C28 1.347(4)
O14 C32 1.455(4)
C1 C2 1.467(4)
C1 C9 1.538(4)
C2 C3 1.406(4)
C2 C7 1.407(4)
C3 C4 1.393(4)
C3 C24 1.500(4)
C4 C5 1.402(4)
C4 H4 0.9500
C5 C6 1.392(4)
C6 C7 1.389(4)
C8 C9 1.522(4)
C8 H8A 0.9900
C8 H8B 0.9900
C9 C17 1.523(4)
C9 C10 1.548(4)
C10 C11 1.464(4)
C11 C12 1.425(4)
C11 C25 1.465(4)
C12 C16 1.433(4)
C12 C13 1.433(4)
C13 C14 1.347(4)
C13 H13 0.9500
C14 C27 1.492(4)
C15 C16 1.353(4)
C15 C18 1.489(4)
C16 C17 1.504(4)
C17 H17A 0.9900
C17 H17B 0.9900
C18 C23 1.398(4)
C18 C19 1.409(4)
C19 C20 1.390(4)
C20 C21 1.389(4)
C21 C22 1.380(4)
C22 C23 1.398(4)
C22 H22 0.9500
C23 C28 1.479(4)
C25 C26 1.507(4)
C26 H26A 0.9800
C26 H26B 0.9800
C26 H26C 0.9800
C27 H27A 0.9800
C27 H27B 0.9800
C27 H27C 0.9800
C29 H29A 0.9800
C29 H29B 0.9800
C29 H29C 0.9800
C30 H30A 0.9800
C30 H30B 0.9800
C30 H30C 0.9800
C31 H31A 0.9800
C31 H31B 0.9800
C31 H31C 0.9800
C32 H32A 0.9800
C32 H32B 0.9800
C32 H32C 0.9800
O15 H15A 0.886(10)
O15 H15B 0.867(10)
O16 H16A 0.842(10)
O16 H16B 0.852(10)

loop_
_geom_torsion_atom_site_label_1
_geom_torsion_atom_site_label_2
_geom_torsion_atom_site_label_3
_geom_torsion_atom_site_label_4
_geom_torsion
O1 C1 C2 C3 -0.2(4)
C9 C1 C2 C3 -177.2(3)
O1 C1 C2 C7 171.1(3)
C9 C1 C2 C7 -5.8(4)
C7 C2 C3 C4 -3.4(4)
C1 C2 C3 C4 168.0(3)
C7 C2 C3 C24 175.4(3)
C1 C2 C3 C24 -13.1(4)
C2 C3 C4 C5 2.1(4)
C24 C3 C4 C5 -176.8(3)
C30 O2 C5 C6 -174.6(3)
C30 O2 C5 C4 9.9(4)
C3 C4 C5 O2 175.5(3)
C3 C4 C5 C6 0.3(5)
O2 C5 C6 O3 1.2(4)
C4 C5 C6 O3 176.9(3)
O2 C5 C6 C7 -176.9(3)
C4 C5 C6 C7 -1.2(4)
C8 O4 C7 C6 -159.4(3)
C8 O4 C7 C2 21.6(4)
O3 C6 C7 O4 2.8(4)
C5 C6 C7 O4 -179.1(3)
O3 C6 C7 C2 -178.2(3)
C5 C6 C7 C2 -0.1(4)
C3 C2 C7 O4 -178.7(3)
C1 C2 C7 O4 9.8(4)
C3 C2 C7 C6 2.4(4)
C1 C2 C7 C6 -169.1(3)
C7 O4 C8 C9 -56.1(3)
O4 C8 C9 C17 178.3(2)
O4 C8 C9 C1 57.0(3)
O4 C8 C9 C10 -60.3(3)
O1 C1 C9 C8 157.0(3)
C2 C1 C9 C8 -26.0(3)
O1 C1 C9 C17 35.6(4)
C2 C1 C9 C17 -147.4(3)
O1 C1 C9 C10 -83.8(3)
C2 C1 C9 C10 93.2(3)
C8 C9 C10 O5 94.0(3)
C17 C9 C10 O5 -144.1(3)
C1 C9 C10 O5 -24.2(4)
C8 C9 C10 C11 -86.0(3)
C17 C9 C10 C11 36.0(3)
C1 C9 C10 C11 155.8(3)
O5 C10 C11 C12 -179.8(3)
C9 C10 C11 C12 0.2(4)
O5 C10 C11 C25 1.7(5)
C9 C10 C11 C25 -178.3(2)
C10 C11 C12 C16 -16.3(4)
C25 C11 C12 C16 162.2(3)
C10 C11 C12 C13 162.9(3)
C25 C11 C12 C13 -18.6(4)
C11 C12 C13 C14 -177.3(3)
C16 C12 C13 C14 1.9(4)
C12 C13 C14 O6 -1.8(5)
C12 C13 C14 C27 177.6(3)
C15 O6 C14 C13 -0.2(4)
C15 O6 C14 C27 -179.7(3)
C14 O6 C15 C16 2.1(4)
C14 O6 C15 C18 -175.6(3)
O6 C15 C16 C12 -1.8(4)
C18 C15 C16 C12 175.6(3)
O6 C15 C16 C17 -176.2(3)
C18 C15 C16 C17 1.2(5)
C11 C12 C16 C15 179.1(3)
C13 C12 C16 C15 -0.2(4)
C11 C12 C16 C17 -6.5(4)
C13 C12 C16 C17 174.3(3)
C15 C16 C17 C9 -142.4(3)
C12 C16 C17 C9 43.2(4)
C8 C9 C17 C16 66.5(3)
C1 C9 C17 C16 -173.3(2)
C10 C9 C17 C16 -55.3(3)
C16 C15 C18 C23 -81.4(4)
O6 C15 C18 C23 96.1(3)
C16 C15 C18 C19 94.1(4)
O6 C15 C18 C19 -88.3(3)
C23 C18 C19 O7 177.7(3)
C15 C18 C19 O7 2.0(4)
C23 C18 C19 C20 -1.2(4)
C15 C18 C19 C20 -176.9(3)
O7 C19 C20 O8 0.8(5)
C18 C19 C20 O8 179.7(3)
O7 C19 C20 C21 -179.0(3)
C18 C19 C20 C21 -0.1(5)
C31 O9 C21 C22 -8.0(4)
C31 O9 C21 C20 174.1(3)
O8 C20 C21 O9 -0.6(4)
C19 C20 C21 O9 179.2(3)
O8 C20 C21 C22 -178.6(3)
C19 C20 C21 C22 1.2(5)
O9 C21 C22 C23 -178.6(3)
C20 C21 C22 C23 -0.8(5)
C19 C18 C23 C22 1.5(4)
C15 C18 C23 C22 177.0(3)
C19 C18 C23 C28 -175.4(3)
C15 C18 C23 C28 0.1(5)
C21 C22 C23 C18 -0.5(4)
C21 C22 C23 C28 176.6(3)
C29 O11 C24 O10 -7.6(4)
C29 O11 C24 C3 176.1(3)
C4 C3 C24 O10 -63.4(4)
C2 C3 C24 O10 117.7(4)
C4 C3 C24 O11 112.9(3)
C2 C3 C24 O11 -65.9(4)
C12 C11 C25 O12 -17.5(4)
C10 C11 C25 O12 160.9(3)
C12 C11 C25 C26 164.4(3)
C10 C11 C25 C26 -17.2(4)
C32 O14 C28 O13 -2.6(4)
C32 O14 C28 C23 176.3(3)
C18 C23 C28 O13 159.5(3)
C22 C23 C28 O13 -17.5(5)
C18 C23 C28 O14 -19.5(4)
C22 C23 C28 O14 163.5(3)

loop_
_platon_squeeze_void_nr
_platon_squeeze_void_average_x
_platon_squeeze_void_average_y
_platon_squeeze_void_average_z
_platon_squeeze_void_volume
_platon_squeeze_void_count_electrons
_platon_squeeze_void_content
1 0.500 0.041 0.250 258 39 ' '
2 0.500 -0.041 0.750 258 39 ' '
3 0.000 0.459 0.750 258 39 ' '
4 0.000 0.541 0.250 258 39 ' '
